data_7249133
loop_
_publ_author_name
'Younes, Eyad A.'
'AL-Snaid, Amneh M.'
'Abu-Safieh, Kayed A.'
'Salami, Fatemeh'
'Aljaar, Nayyef'
'Zhao, Yuming'

_publ_section_title
;
 Synthesis and characterization of
 2-(anthracene-9-yl)-4,5-diphenyl-1H-imidazole derivatives as
 environmentally sensitive fluorophores
;
_journal_issue 32
_journal_name_full 'RSC Advances'
_journal_page_first 23511
_journal_page_last 23519
_journal_paper_doi 10.1039/D4RA03735A
_journal_volume 14
_journal_year 2024
_chemical_formula_moiety 'C45 H28 N2 S2'
_chemical_formula_sum 'C45 H28 N2 S2'
_chemical_formula_weight 660.81
_space_group_crystal_system triclinic
_space_group_IT_number 2
_space_group_name_Hall '-P 1'
_space_group_name_H-M_alt 'P -1'
_atom_sites_solution_hydrogens mixed
_atom_sites_solution_primary dual
_audit_creation_date 2023-05-25
_audit_creation_method
;
Olex2 1.5
(compiled 2023.03.06 svn.rbb2c1857 for OlexSys, GUI svn.r6748)
;
_audit_update_record
;
2024-05-08 deposited with the CCDC.	2024-07-21 downloaded from the CCDC.
;
_cell_angle_alpha 91.4770(10)
_cell_angle_beta 94.0740(10)
_cell_angle_gamma 99.8870(10)
_cell_formula_units_Z 4
_cell_length_a 11.57220(10)
_cell_length_b 13.9231(2)
_cell_length_c 24.5599(3)
_cell_measurement_reflns_used 48449
_cell_measurement_temperature 100(2)
_cell_measurement_theta_max 78.3120
_cell_measurement_theta_min 3.2080
_cell_volume 3885.59(8)
_computing_cell_refinement 'CrysAlisPro 1.171.42.91a (Rigaku OD, 2023)'
_computing_data_collection 'CrysAlisPro 1.171.42.91a (Rigaku OD, 2023)'
_computing_data_reduction 'CrysAlisPro 1.171.42.91a (Rigaku OD, 2023)'
_computing_molecular_graphics 'Olex2 1.5 (Dolomanov et al., 2009)'
_computing_publication_material 'Olex2 1.5 (Dolomanov et al., 2009)'
_computing_structure_refinement 'SHELXL 2018/3 (Sheldrick, 2015)'
_computing_structure_solution 'SHELXT 2018/2 (Sheldrick, 2018)'
_diffrn_ambient_environment N~2~
_diffrn_ambient_temperature 100(2)
_diffrn_detector 'Hybrid Pixel Array Detector'
_diffrn_detector_area_resol_mean 10.0000
_diffrn_detector_type HyPix
_diffrn_measured_fraction_theta_full 0.999
_diffrn_measured_fraction_theta_max 0.985
_diffrn_measurement_details
;
List of Runs (angles in degrees, time in seconds):

  # Type    Start    End  Width  t~exp~   \w     \q     \k     \f   Frames
#--------------------------------------------------------------------------
  1  \w    -74.00  24.00   0.50    1.01    --  -48.57  85.00 129.00  196
  2  \w    -21.00  74.00   0.50    1.01    --   48.57 -85.00  10.00  190
  3  \w   -161.00 -79.00   0.50    4.04    --  -90.00 -85.00  10.00  164
  4  \w   -115.00 -18.00   0.50    4.04    --  -90.00  85.00 129.00  194
  5  \w     40.00 137.00   0.50    4.04    --  111.50 -85.00  10.00  194
  6  \w    101.00 178.00   0.50    4.04    --  111.50  85.00 129.00  154
  7  \w    -34.00  24.00   0.50    1.01    --  -48.57  37.00 120.00  116
  8  \w   -118.00 -73.00   0.50    1.01    --  -48.57-125.00  90.00   90
  9  \w    -34.00  24.00   0.50    1.01    --  -48.57  37.00  60.00  116
 10  \w    -16.00  26.00   0.50    1.01    --  -48.57  19.00  30.00   84
 11  \w    -16.00  26.00   0.50    1.01    --  -48.57  19.00-180.00   84
 12  \w    -34.00  24.00   0.50    1.01    --  -48.57  37.00-150.00  116
 13  \w   -118.00 -73.00   0.50    1.01    --  -48.57-125.00 120.00   90
 14  \w     34.00  93.00   0.50    1.01    --   48.57-125.00   0.00  118
 15  \w   -161.00 -83.00   0.50    4.04    --  -90.00 -94.00 120.00  156
 16  \w    -65.00 -18.00   0.50    4.04    --  -90.00  61.00  90.00   94
 17  \w    101.00 178.00   0.50    4.04    --  111.50  30.00   0.00  154
 18  \w    101.00 178.00   0.50    4.04    --  111.50  15.00 120.00  154
 19  \w     40.00 105.00   0.50    4.04    --  111.50 -94.00 150.00  130
 20  \w     42.00 111.00   0.50    4.04    --  111.50-125.00 -90.00  138
 21  \w     95.00 178.00   0.50    4.04    --  111.50 125.00  60.00  166
 22  \w     40.00 105.00   0.50    4.04    --  111.50 -94.00 -30.00  130
 23  \w     40.00 105.00   0.50    4.04    --  111.50 -94.00   0.00  130
 24  \w     40.00 105.00   0.50    4.04    --  111.50 -94.00  30.00  130
 25  \w    101.00 178.00   0.50    4.04    --  111.50  30.00  60.00  154
 26  \w     42.00 111.00   0.50    4.04    --  111.50-125.00-120.00  138
 27  \w    101.00 178.00   0.50    4.04    --  111.50  30.00 -60.00  154
 28  \w     40.00  79.00   0.50    4.04    --  111.50 -61.00   0.00   78
 29  \w     40.00 105.00   0.50    4.04    --  111.50 -94.00 120.00  130
 30  \w     40.00 105.00   0.50    4.04    --  111.50 -94.00  90.00  130
 31  \w    101.00 178.00   0.50    4.04    --  111.50  45.00-180.00  154
 32  \w     40.00 105.00   0.50    4.04    --  111.50 -94.00 -60.00  130
 33  \w     40.00 105.00   0.50    4.04    --  111.50 -95.00 -99.25  130
 34  \w     41.00 106.00   0.50    4.04    --  111.50-100.00-133.93  130
 35  \w    101.00 178.00   0.50    4.04    --  111.50  45.00-120.00  154
 36  \w     40.00  79.00   0.50    4.04    --  111.50 -61.00  60.00   78
 37  \w    101.00 178.00   0.50    4.04    --  111.50  45.00 150.00  154
 38  \w     40.00 105.00   0.50    4.04    --  111.50 -94.00 -90.00  130
 39  \w     40.00  79.00   0.50    4.04    --  111.50 -61.00  30.00   78
 40  \w     40.00  79.00   0.50    4.04    --  111.50 -61.00 120.00   78
 41  \w     40.00  79.00   0.50    4.04    --  111.50 -61.00 -60.00   78
 42  \w     42.00 107.00   0.50    4.04    --  111.50-108.00 143.70  130
 43  \w    101.00 178.00   0.50    4.04    --  111.50  45.00 -60.00  154
 44  \w     40.00 105.00   0.50    4.04    --  111.50 -94.00-180.00  130
 45  \w     41.00 106.00   0.50    4.04    --  111.50 -99.00 -67.43  130
 46  \w    101.00 178.00   0.50    4.04    --  111.50  45.00  30.00  154
 47  \w    101.00 178.00   0.50    4.04    --  111.50  45.00-150.00  154
 48  \w   -121.00 -27.00   0.50    1.01    --  -48.57 -77.00 -90.00  188
 49  \w   -121.00 -27.00   0.50    1.01    --  -48.57 -77.00-180.00  188
 50  \w   -121.00 -27.00   0.50    1.01    --  -48.57 -77.00   0.00  188
 51  \w   -121.00 -27.00   0.50    1.01    --  -48.57 -77.00  90.00  188
;
_diffrn_measurement_device 'four-circle diffractometer'
_diffrn_measurement_device_type 'XtaLAB Synergy, Dualflex, HyPix'
_diffrn_measurement_method '\w scans'
_diffrn_orient_matrix_type 'CrysAlisPro convention (1999,Acta A55,543-557)'
_diffrn_orient_matrix_UB_11 0.0681065000
_diffrn_orient_matrix_UB_12 0.0964913000
_diffrn_orient_matrix_UB_13 -0.0193117000
_diffrn_orient_matrix_UB_21 -0.0833056000
_diffrn_orient_matrix_UB_22 -0.0092282000
_diffrn_orient_matrix_UB_23 -0.0523767000
_diffrn_orient_matrix_UB_31 -0.0824052000
_diffrn_orient_matrix_UB_32 0.0569036000
_diffrn_orient_matrix_UB_33 0.0290563000
_diffrn_radiation_monochromator mirror
_diffrn_radiation_probe x-ray
_diffrn_radiation_type 'Cu K\a'
_diffrn_radiation_wavelength 1.54184
_diffrn_reflns_av_R_equivalents 0.0426
_diffrn_reflns_av_unetI/netI 0.0276
_diffrn_reflns_Laue_measured_fraction_full 0.999
_diffrn_reflns_Laue_measured_fraction_max 0.985
_diffrn_reflns_limit_h_max 14
_diffrn_reflns_limit_h_min -14
_diffrn_reflns_limit_k_max 17
_diffrn_reflns_limit_k_min -17
_diffrn_reflns_limit_l_max 31
_diffrn_reflns_limit_l_min -30
_diffrn_reflns_number 96398
_diffrn_reflns_point_group_measured_fraction_full 0.999
_diffrn_reflns_point_group_measured_fraction_max 0.985
_diffrn_reflns_theta_full 67.684
_diffrn_reflns_theta_max 79.374
_diffrn_reflns_theta_min 3.224
_diffrn_source 'micro-focus sealed X-ray tube'
_diffrn_source_type 'PhotonJet (Cu) X-ray Source'
_exptl_absorpt_coefficient_mu 1.477
_exptl_absorpt_correction_T_max 1.00000
_exptl_absorpt_correction_T_min 0.92861
_exptl_absorpt_correction_type multi-scan
_exptl_absorpt_process_details
;
CrysAlisPro 1.171.42.91a (Rigaku Oxford Diffraction, 2023)
Empirical absorption correction using spherical harmonics,
implemented in SCALE3 ABSPACK scaling algorithm.
;
_exptl_crystal_colour colourless
_exptl_crystal_colour_primary colourless
_exptl_crystal_density_diffrn 1.130
_exptl_crystal_description prism
_exptl_crystal_F_000 1376
_exptl_crystal_size_max 0.149
_exptl_crystal_size_mid 0.094
_exptl_crystal_size_min 0.055
_refine_diff_density_max 0.555
_refine_diff_density_min -0.490
_refine_diff_density_rms 0.050
_refine_ls_extinction_method none
_refine_ls_goodness_of_fit_ref 1.065
_refine_ls_hydrogen_treatment mixed
_refine_ls_matrix_type full
_refine_ls_number_parameters 891
_refine_ls_number_reflns 16607
_refine_ls_number_restraints 0
_refine_ls_restrained_S_all 1.065
_refine_ls_R_factor_all 0.0481
_refine_ls_R_factor_gt 0.0432
_refine_ls_shift/su_max 0.001
_refine_ls_shift/su_mean 0.000
_refine_ls_structure_factor_coef Fsqd
_refine_ls_weighting_details 'w=1/[\s^2^(Fo^2^)+(0.0388P)^2^+2.9711P] where P=(Fo^2^+2Fc^2^)/3'
_refine_ls_weighting_scheme calc
_refine_ls_wR_factor_gt 0.1043
_refine_ls_wR_factor_ref 0.1070
_reflns_Friedel_coverage 0.000
_reflns_number_gt 14725
_reflns_number_total 16607
_reflns_threshold_expression 'I > 2\s(I)'
_cod_data_source_file d4ra03735a2.cif
_cod_data_source_block am-tba
_cod_database_code 7249133
_shelx_shelxl_version_number 2018/3
_shelx_space_group_comment
;
The symmetry employed for this shelxl refinement is uniquely defined
by the following loop, which should always be used as a source of
symmetry information in preference to the above space-group names.
They are only intended as comments.
;
_shelx_estimated_absorpt_t_max 0.923
_shelx_estimated_absorpt_t_min 0.810
_olex2_refinement_description
;
1. Fixed Uiso
 At 1.2 times of:
  All C(H) groups
2.a Aromatic/amide H refined with riding coordinates:
 C5(H5), C6(H6), C8(H8), C9(H9), C10(H10), C13(H13), C14(H14), C15(H15),
 C16(H16), C19(H19), C20(H20), C22(H22), C23(H23), C24(H24), C27(H27), C28(H28),
  C29(H29), C30(H30), C34(H34), C35(H35), C36(H36), C37(H37), C39(H39),
 C41(H41), C42(H42), C43(H43), C44(H44), C50(H50), C51(H51), C53(H53), C54(H54),
  C55(H55), C58(H58), C59(H59), C60(H60), C61(H61), C64(H64), C65(H65),
 C67(H67), C68(H68), C69(H69), C72(H72), C73(H73), C74(H74), C75(H75), C79(H79),
  C80(H80), C81(H81), C82(H82), C84(H84), C86(H86), C87(H87), C88(H88), C89(H89)
;
_smtbx_masks_void_probe_radius 1.2
_smtbx_masks_void_truncation_radius 1.2
_olex2_submission_special_instructions 'No special instructions were received'
_oxdiff_exptl_absorpt_empirical_details
;
Empirical correction (ABSPACK) includes:
- Absorption correction using spherical harmonics
- Frame scaling
;
_oxdiff_exptl_absorpt_empirical_full_max 1.162
_oxdiff_exptl_absorpt_empirical_full_min 0.805

loop_
_space_group_symop_operation_xyz
'x, y, z'
'-x, -y, -z'

loop_
_atom_site_label
_atom_site_type_symbol
_atom_site_fract_x
_atom_site_fract_y
_atom_site_fract_z
_atom_site_U_iso_or_equiv
_atom_site_adp_type
_atom_site_occupancy
_atom_site_site_symmetry_order
_atom_site_calc_flag
_atom_site_refinement_flags_posn
_atom_site_refinement_flags_adp
_atom_site_refinement_flags_occupancy
_atom_site_disorder_assembly
_atom_site_disorder_group
S1 S 1.17879(3) 0.34621(3) 0.45190(2) 0.02599(9) Uani 1 1 d . . . . .
S2 S 0.36375(4) -0.41964(3) 0.36838(2) 0.02800(9) Uani 1 1 d . . . . .
N1 N 0.59225(12) 0.24613(10) 0.18936(5) 0.0196(3) Uani 1 1 d . . . . .
H1 H 0.642(2) 0.2991(17) 0.1830(9) 0.034(6) Uiso 1 1 d . . . . .
N2 N 0.42952(12) 0.13651(10) 0.17854(5) 0.0204(3) Uani 1 1 d . . . . .
C1 C 0.60248(13) 0.18008(11) 0.22969(6) 0.0191(3) Uani 1 1 d . . . . .
C2 C 0.50050(14) 0.11131(11) 0.22195(6) 0.0195(3) Uani 1 1 d . . . . .
C3 C 0.48796(14) 0.21783(11) 0.16016(6) 0.0201(3) Uani 1 1 d . . . . .
C4 C 0.70083(14) 0.19727(11) 0.27189(6) 0.0195(3) Uani 1 1 d . . . . .
C5 C 0.68577(14) 0.16718(12) 0.32508(7) 0.0228(3) Uani 1 1 d . . . . .
H5 H 0.612972 0.129441 0.333172 0.027 Uiso 1 1 calc R U . . .
C6 C 0.77521(14) 0.19137(12) 0.36636(7) 0.0231(3) Uani 1 1 d . . . . .
H6 H 0.763216 0.168936 0.402070 0.028 Uiso 1 1 calc R U . . .
C7 C 0.88250(14) 0.24819(11) 0.35616(7) 0.0209(3) Uani 1 1 d . . . . .
C8 C 0.89927(14) 0.27474(12) 0.30237(7) 0.0224(3) Uani 1 1 d . . . . .
H8 H 0.972984 0.310585 0.294048 0.027 Uiso 1 1 calc R U . . .
C9 C 0.81029(14) 0.24973(11) 0.26089(7) 0.0214(3) Uani 1 1 d . . . . .
H9 H 0.823996 0.268496 0.224674 0.026 Uiso 1 1 calc R U . . .
C10 C 1.09162(14) 0.29306(12) 0.39519(7) 0.0239(3) Uani 1 1 d . . . . .
H10 H 1.122945 0.271859 0.363165 0.029 Uiso 1 1 calc R U . . .
C11 C 0.97403(14) 0.28442(11) 0.40067(7) 0.0215(3) Uani 1 1 d . . . . .
C12 C 0.95082(14) 0.32133(11) 0.45373(7) 0.0223(3) Uani 1 1 d . . . . .
C13 C 0.84365(15) 0.32907(12) 0.47558(7) 0.0249(3) Uani 1 1 d . . . . .
H13 H 0.771325 0.306310 0.454749 0.030 Uiso 1 1 calc R U . . .
C14 C 0.84384(16) 0.36984(13) 0.52738(7) 0.0279(4) Uani 1 1 d . . . . .
H14 H 0.771067 0.373908 0.542132 0.034 Uiso 1 1 calc R U . . .
C15 C 0.94936(17) 0.40540(13) 0.55870(7) 0.0293(4) Uani 1 1 d . . . . .
H15 H 0.947294 0.433069 0.594304 0.035 Uiso 1 1 calc R U . . .
C16 C 1.05575(16) 0.40047(12) 0.53818(7) 0.0272(4) Uani 1 1 d . . . . .
H16 H 1.127533 0.425331 0.558978 0.033 Uiso 1 1 calc R U . . .
C17 C 1.05577(14) 0.35802(12) 0.48604(7) 0.0239(3) Uani 1 1 d . . . . .
C18 C 0.46414(14) 0.02033(11) 0.25022(6) 0.0203(3) Uani 1 1 d . . . . .
C19 C 0.34743(14) -0.00880(12) 0.26203(7) 0.0244(3) Uani 1 1 d . . . . .
H19 H 0.291785 0.032556 0.253741 0.029 Uiso 1 1 calc R U . . .
C20 C 0.31148(15) -0.09729(12) 0.28569(7) 0.0257(3) Uani 1 1 d . . . . .
H20 H 0.232241 -0.114676 0.294614 0.031 Uiso 1 1 calc R U . . .
C21 C 0.39040(14) -0.16120(11) 0.29655(7) 0.0220(3) Uani 1 1 d . . . . .
C22 C 0.50760(14) -0.13146(12) 0.28501(7) 0.0219(3) Uani 1 1 d . . . . .
H22 H 0.562954 -0.173432 0.292428 0.026 Uiso 1 1 calc R U . . .
C23 C 0.54411(14) -0.04175(11) 0.26293(6) 0.0208(3) Uani 1 1 d . . . . .
H23 H 0.624524 -0.022248 0.256362 0.025 Uiso 1 1 calc R U . . .
C24 C 0.42013(15) -0.30029(12) 0.35517(7) 0.0265(3) Uani 1 1 d . . . . .
H24 H 0.491981 -0.266225 0.372569 0.032 Uiso 1 1 calc R U . . .
C25 C 0.35337(14) -0.25905(12) 0.31787(7) 0.0232(3) Uani 1 1 d . . . . .
C26 C 0.24772(14) -0.32655(11) 0.29859(7) 0.0215(3) Uani 1 1 d . . . . .
C27 C 0.15755(14) -0.31501(12) 0.25922(7) 0.0233(3) Uani 1 1 d . . . . .
H27 H 0.160526 -0.255380 0.240988 0.028 Uiso 1 1 calc R U . . .
C28 C 0.06484(15) -0.39046(12) 0.24717(7) 0.0259(3) Uani 1 1 d . . . . .
H28 H 0.003472 -0.382062 0.220870 0.031 Uiso 1 1 calc R U . . .
C29 C 0.05949(15) -0.47932(13) 0.27301(7) 0.0277(4) Uani 1 1 d . . . . .
H29 H -0.005831 -0.530121 0.264383 0.033 Uiso 1 1 calc R U . . .
C30 C 0.14802(15) -0.49397(12) 0.31089(7) 0.0271(3) Uani 1 1 d . . . . .
H30 H 0.145168 -0.554523 0.328144 0.032 Uiso 1 1 calc R U . . .
C31 C 0.24193(15) -0.41734(12) 0.32315(7) 0.0233(3) Uani 1 1 d . . . . .
C32 C 0.44966(14) 0.27458(11) 0.11396(6) 0.0211(3) Uani 1 1 d . . . . .
C33 C 0.50906(14) 0.27733(12) 0.06579(7) 0.0225(3) Uani 1 1 d . . . . .
C34 C 0.59966(15) 0.22170(13) 0.05769(7) 0.0256(3) Uani 1 1 d . . . . .
H34 H 0.623797 0.183094 0.086269 0.031 Uiso 1 1 calc R U . . .
C35 C 0.65199(16) 0.22300(14) 0.00982(8) 0.0308(4) Uani 1 1 d . . . . .
H35 H 0.712007 0.185351 0.005309 0.037 Uiso 1 1 calc R U . . .
C36 C 0.61744(17) 0.28055(15) -0.03377(8) 0.0345(4) Uani 1 1 d . . . . .
H36 H 0.653886 0.280310 -0.067224 0.041 Uiso 1 1 calc R U . . .
C37 C 0.53301(17) 0.33539(14) -0.02762(7) 0.0325(4) Uani 1 1 d . . . . .
H37 H 0.511127 0.373665 -0.056813 0.039 Uiso 1 1 calc R U . . .
C38 C 0.47622(15) 0.33657(13) 0.02223(7) 0.0261(3) Uani 1 1 d . . . . .
C39 C 0.38919(16) 0.39244(13) 0.02922(7) 0.0293(4) Uani 1 1 d . . . . .
H39 H 0.369811 0.433364 0.000858 0.035 Uiso 1 1 calc R U . . .
C40 C 0.32960(15) 0.39004(13) 0.07672(7) 0.0264(3) Uani 1 1 d . . . . .
C41 C 0.24032(17) 0.44747(14) 0.08413(8) 0.0339(4) Uani 1 1 d . . . . .
H41 H 0.220946 0.488942 0.056043 0.041 Uiso 1 1 calc R U . . .
C42 C 0.18292(18) 0.44402(15) 0.13023(9) 0.0366(4) Uani 1 1 d . . . . .
H42 H 0.123794 0.482772 0.134244 0.044 Uiso 1 1 calc R U . . .
C43 C 0.21073(17) 0.38263(14) 0.17268(8) 0.0340(4) Uani 1 1 d . . . . .
H43 H 0.169799 0.380545 0.204934 0.041 Uiso 1 1 calc R U . . .
C44 C 0.29514(16) 0.32682(13) 0.16778(7) 0.0288(4) Uani 1 1 d . . . . .
H44 H 0.312208 0.286021 0.196618 0.035 Uiso 1 1 calc R U . . .
C45 C 0.35874(14) 0.32855(12) 0.11984(7) 0.0232(3) Uani 1 1 d . . . . .
S3 S 1.19626(4) 1.13597(3) 0.54266(2) 0.02721(9) Uani 1 1 d . . . . .
S4 S 0.51231(4) 0.35072(3) 0.48793(2) 0.02316(8) Uani 1 1 d . . . . .
N3 N 0.91299(12) 0.84350(10) 0.21675(5) 0.0195(3) Uani 1 1 d . . . . .
H3 H 0.957(2) 0.9021(17) 0.2076(9) 0.037(6) Uiso 1 1 d . . . . .
N4 N 0.79573(11) 0.70059(9) 0.20440(5) 0.0197(3) Uani 1 1 d . . . . .
C46 C 0.90038(13) 0.80684(11) 0.26831(6) 0.0186(3) Uani 1 1 d . . . . .
C47 C 0.82649(13) 0.71789(11) 0.25986(6) 0.0183(3) Uani 1 1 d . . . . .
C48 C 0.84901(13) 0.77775(11) 0.18000(6) 0.0186(3) Uani 1 1 d . . . . .
C49 C 0.96417(13) 0.85806(11) 0.31730(6) 0.0196(3) Uani 1 1 d . . . . .
C50 C 1.01136(14) 0.80644(11) 0.35890(6) 0.0202(3) Uani 1 1 d . . . . .
H50 H 1.001606 0.737346 0.355472 0.024 Uiso 1 1 calc R U . . .
C51 C 1.07228(14) 0.85484(12) 0.40515(6) 0.0211(3) Uani 1 1 d . . . . .
H51 H 1.102925 0.818317 0.433149 0.025 Uiso 1 1 calc R U . . .
C52 C 1.08930(14) 0.95680(11) 0.41120(6) 0.0207(3) Uani 1 1 d . . . . .
C53 C 1.04201(14) 1.00813(12) 0.36935(7) 0.0232(3) Uani 1 1 d . . . . .
H53 H 1.052320 1.077275 0.372561 0.028 Uiso 1 1 calc R U . . .
C54 C 0.98031(14) 0.95976(12) 0.32327(7) 0.0228(3) Uani 1 1 d . . . . .
H54 H 0.948685 0.996118 0.295463 0.027 Uiso 1 1 calc R U . . .
C55 C 1.11489(15) 1.08929(12) 0.48340(7) 0.0242(3) Uani 1 1 d . . . . .
H55 H 1.051413 1.117002 0.467665 0.029 Uiso 1 1 calc R U . . .
C56 C 1.14942(14) 1.00947(11) 0.46116(6) 0.0212(3) Uani 1 1 d . . . . .
C57 C 1.24880(14) 0.98314(12) 0.49301(6) 0.0222(3) Uani 1 1 d . . . . .
C58 C 1.31425(15) 0.90947(12) 0.48380(7) 0.0252(3) Uani 1 1 d . . . . .
H58 H 1.294523 0.866306 0.452667 0.030 Uiso 1 1 calc R U . . .
C59 C 1.40804(15) 0.89982(13) 0.52035(8) 0.0292(4) Uani 1 1 d . . . . .
H59 H 1.452094 0.849498 0.514104 0.035 Uiso 1 1 calc R U . . .
C60 C 1.43904(15) 0.96313(14) 0.56645(7) 0.0307(4) Uani 1 1 d . . . . .
H60 H 1.503271 0.954804 0.591124 0.037 Uiso 1 1 calc R U . . .
C61 C 1.37762(16) 1.03685(14) 0.57624(7) 0.0296(4) Uani 1 1 d . . . . .
H61 H 1.398711 1.079988 0.607320 0.035 Uiso 1 1 calc R U . . .
C62 C 1.28313(15) 1.04698(12) 0.53933(7) 0.0248(3) Uani 1 1 d . . . . .
C63 C 0.77515(13) 0.64712(11) 0.29877(6) 0.0186(3) Uani 1 1 d . . . . .
C64 C 0.75971(14) 0.54693(11) 0.28604(6) 0.0207(3) Uani 1 1 d . . . . .
H64 H 0.789430 0.524766 0.253811 0.025 Uiso 1 1 calc R U . . .
C65 C 0.70164(14) 0.47963(11) 0.31983(7) 0.0214(3) Uani 1 1 d . . . . .
H65 H 0.692517 0.411978 0.310479 0.026 Uiso 1 1 calc R U . . .
C66 C 0.65632(13) 0.50959(11) 0.36740(6) 0.0193(3) Uani 1 1 d . . . . .
C67 C 0.67620(14) 0.60963(11) 0.38128(6) 0.0201(3) Uani 1 1 d . . . . .
H67 H 0.649382 0.631667 0.414264 0.024 Uiso 1 1 calc R U . . .
C68 C 0.73455(13) 0.67694(11) 0.34748(6) 0.0196(3) Uani 1 1 d . . . . .
H68 H 0.747047 0.744421 0.357678 0.024 Uiso 1 1 calc R U . . .
C69 C 0.59960(14) 0.44479(12) 0.45748(7) 0.0222(3) Uani 1 1 d . . . . .
H69 H 0.650402 0.496246 0.477769 0.027 Uiso 1 1 calc R U . . .
C70 C 0.58901(13) 0.43847(11) 0.40212(6) 0.0197(3) Uani 1 1 d . . . . .
C71 C 0.50363(13) 0.35399(11) 0.38163(6) 0.0193(3) Uani 1 1 d . . . . .
C72 C 0.46066(14) 0.32432(12) 0.32789(7) 0.0225(3) Uani 1 1 d . . . . .
H72 H 0.488070 0.361985 0.298209 0.027 Uiso 1 1 calc R U . . .
C73 C 0.37830(15) 0.24007(12) 0.31830(7) 0.0243(3) Uani 1 1 d . . . . .
H73 H 0.349672 0.219999 0.281852 0.029 Uiso 1 1 calc R U . . .
C74 C 0.33638(14) 0.18379(12) 0.36159(7) 0.0244(3) Uani 1 1 d . . . . .
H74 H 0.281923 0.124864 0.354065 0.029 Uiso 1 1 calc R U . . .
C75 C 0.37334(14) 0.21305(12) 0.41498(7) 0.0222(3) Uani 1 1 d . . . . .
H75 H 0.343209 0.176284 0.444488 0.027 Uiso 1 1 calc R U . . .
C76 C 0.45616(14) 0.29812(11) 0.42435(6) 0.0204(3) Uani 1 1 d . . . . .
C77 C 0.83494(14) 0.79334(11) 0.12057(6) 0.0197(3) Uani 1 1 d . . . . .
C78 C 0.74745(14) 0.84535(11) 0.10129(6) 0.0209(3) Uani 1 1 d . . . . .
C79 C 0.67371(15) 0.88488(12) 0.13680(7) 0.0254(3) Uani 1 1 d . . . . .
H79 H 0.681542 0.874345 0.174850 0.030 Uiso 1 1 calc R U . . .
C80 C 0.59226(16) 0.93749(14) 0.11696(8) 0.0307(4) Uani 1 1 d . . . . .
H80 H 0.544351 0.963794 0.141233 0.037 Uiso 1 1 calc R U . . .
C81 C 0.57854(16) 0.95325(14) 0.06015(8) 0.0325(4) Uani 1 1 d . . . . .
H81 H 0.522394 0.991012 0.046773 0.039 Uiso 1 1 calc R U . . .
C82 C 0.64475(16) 0.91493(14) 0.02489(7) 0.0307(4) Uani 1 1 d . . . . .
H82 H 0.633453 0.925311 -0.013053 0.037 Uiso 1 1 calc R U . . .
C83 C 0.73123(15) 0.85923(13) 0.04374(7) 0.0256(3) Uani 1 1 d . . . . .
C84 C 0.79895(16) 0.81732(15) 0.00805(7) 0.0311(4) Uani 1 1 d . . . . .
H84 H 0.785835 0.824608 -0.030131 0.037 Uiso 1 1 calc R U . . .
C85 C 0.88507(15) 0.76520(14) 0.02692(7) 0.0288(4) Uani 1 1 d . . . . .
C86 C 0.95492(18) 0.72235(16) -0.00941(8) 0.0378(4) Uani 1 1 d . . . . .
H86 H 0.939929 0.726732 -0.047725 0.045 Uiso 1 1 calc R U . . .
C87 C 1.04187(18) 0.67575(16) 0.00974(9) 0.0399(5) Uani 1 1 d . . . . .
H87 H 1.087763 0.648289 -0.015049 0.048 Uiso 1 1 calc R U . . .
C88 C 1.06460(17) 0.66783(14) 0.06671(9) 0.0343(4) Uani 1 1 d . . . . .
H88 H 1.126808 0.636027 0.079863 0.041 Uiso 1 1 calc R U . . .
C89 C 0.99868(15) 0.70507(13) 0.10282(8) 0.0276(4) Uani 1 1 d . . . . .
H89 H 1.014891 0.698102 0.140839 0.033 Uiso 1 1 calc R U . . .
C90 C 0.90536(14) 0.75455(12) 0.08462(7) 0.0225(3) Uani 1 1 d . . . . .

loop_
_atom_site_aniso_label
_atom_site_aniso_U_11
_atom_site_aniso_U_22
_atom_site_aniso_U_33
_atom_site_aniso_U_23
_atom_site_aniso_U_13
_atom_site_aniso_U_12
S1 0.01857(18) 0.02484(19) 0.0327(2) 0.00206(16) -0.00541(15) 0.00141(15)
S2 0.0281(2) 0.02258(19) 0.0323(2) 0.00930(16) -0.00352(17) 0.00277(16)
N1 0.0201(6) 0.0171(6) 0.0202(6) 0.0037(5) -0.0004(5) -0.0008(5)
N2 0.0203(6) 0.0205(6) 0.0194(6) 0.0018(5) -0.0013(5) 0.0019(5)
C1 0.0200(7) 0.0192(7) 0.0183(7) 0.0026(6) 0.0015(6) 0.0033(6)
C2 0.0199(7) 0.0192(7) 0.0195(7) 0.0007(6) -0.0002(6) 0.0041(6)
C3 0.0197(7) 0.0202(7) 0.0198(7) 0.0011(6) 0.0001(6) 0.0023(6)
C4 0.0203(7) 0.0174(7) 0.0203(7) 0.0000(6) -0.0007(6) 0.0028(6)
C5 0.0220(8) 0.0211(7) 0.0235(8) 0.0027(6) -0.0002(6) -0.0012(6)
C6 0.0255(8) 0.0217(8) 0.0206(7) 0.0039(6) -0.0016(6) 0.0008(6)
C7 0.0214(7) 0.0175(7) 0.0237(8) 0.0013(6) -0.0018(6) 0.0041(6)
C8 0.0186(7) 0.0212(7) 0.0270(8) 0.0036(6) 0.0010(6) 0.0020(6)
C9 0.0211(7) 0.0213(7) 0.0218(7) 0.0039(6) 0.0016(6) 0.0036(6)
C10 0.0227(8) 0.0204(7) 0.0275(8) 0.0041(6) -0.0019(6) 0.0022(6)
C11 0.0224(8) 0.0159(7) 0.0256(8) 0.0052(6) -0.0014(6) 0.0020(6)
C12 0.0230(8) 0.0161(7) 0.0265(8) 0.0046(6) -0.0039(6) 0.0019(6)
C13 0.0214(8) 0.0235(8) 0.0286(8) 0.0022(6) -0.0032(6) 0.0024(6)
C14 0.0275(8) 0.0273(8) 0.0294(9) 0.0018(7) 0.0015(7) 0.0060(7)
C15 0.0375(10) 0.0257(8) 0.0244(8) 0.0007(7) -0.0033(7) 0.0074(7)
C16 0.0296(9) 0.0214(8) 0.0284(9) 0.0014(7) -0.0097(7) 0.0028(7)
C17 0.0224(8) 0.0185(7) 0.0296(8) 0.0045(6) -0.0045(6) 0.0029(6)
C18 0.0228(7) 0.0178(7) 0.0190(7) 0.0011(6) -0.0002(6) 0.0007(6)
C19 0.0210(8) 0.0202(8) 0.0320(9) 0.0031(6) 0.0013(6) 0.0038(6)
C20 0.0201(8) 0.0220(8) 0.0348(9) 0.0043(7) 0.0046(7) 0.0018(6)
C21 0.0231(8) 0.0187(7) 0.0237(8) 0.0012(6) 0.0010(6) 0.0020(6)
C22 0.0211(7) 0.0210(7) 0.0228(8) 0.0030(6) -0.0017(6) 0.0029(6)
C23 0.0183(7) 0.0219(7) 0.0213(7) 0.0012(6) 0.0001(6) 0.0014(6)
C24 0.0245(8) 0.0226(8) 0.0315(9) 0.0044(7) 0.0005(7) 0.0017(6)
C25 0.0228(8) 0.0200(7) 0.0265(8) 0.0027(6) 0.0017(6) 0.0028(6)
C26 0.0226(8) 0.0190(7) 0.0230(8) 0.0018(6) 0.0051(6) 0.0027(6)
C27 0.0249(8) 0.0206(7) 0.0255(8) 0.0050(6) 0.0038(6) 0.0060(6)
C28 0.0253(8) 0.0255(8) 0.0266(8) 0.0027(7) -0.0019(7) 0.0050(7)
C29 0.0261(8) 0.0227(8) 0.0325(9) 0.0017(7) 0.0001(7) -0.0002(7)
C30 0.0294(9) 0.0199(8) 0.0312(9) 0.0054(7) 0.0024(7) 0.0018(7)
C31 0.0253(8) 0.0209(8) 0.0243(8) 0.0040(6) 0.0023(6) 0.0049(6)
C32 0.0211(7) 0.0199(7) 0.0207(7) 0.0023(6) -0.0022(6) 0.0004(6)
C33 0.0214(7) 0.0214(7) 0.0226(8) 0.0015(6) -0.0018(6) -0.0003(6)
C34 0.0241(8) 0.0270(8) 0.0252(8) 0.0012(7) -0.0002(6) 0.0040(6)
C35 0.0264(8) 0.0332(9) 0.0329(9) -0.0011(7) 0.0037(7) 0.0051(7)
C36 0.0335(10) 0.0440(11) 0.0250(9) 0.0024(8) 0.0072(7) 0.0022(8)
C37 0.0355(10) 0.0376(10) 0.0237(8) 0.0080(7) 0.0012(7) 0.0032(8)
C38 0.0267(8) 0.0263(8) 0.0242(8) 0.0050(7) 0.0003(7) 0.0013(7)
C39 0.0316(9) 0.0298(9) 0.0268(9) 0.0094(7) -0.0016(7) 0.0062(7)
C40 0.0254(8) 0.0263(8) 0.0274(8) 0.0042(7) -0.0021(7) 0.0053(7)
C41 0.0349(10) 0.0323(9) 0.0366(10) 0.0069(8) -0.0012(8) 0.0123(8)
C42 0.0336(10) 0.0338(10) 0.0459(11) 0.0020(8) 0.0036(8) 0.0153(8)
C43 0.0350(10) 0.0364(10) 0.0332(10) 0.0004(8) 0.0092(8) 0.0107(8)
C44 0.0320(9) 0.0281(9) 0.0267(9) 0.0045(7) 0.0030(7) 0.0059(7)
C45 0.0225(8) 0.0223(8) 0.0234(8) 0.0007(6) -0.0017(6) 0.0012(6)
S3 0.0300(2) 0.0266(2) 0.02312(19) -0.00516(15) 0.00128(16) 0.00062(16)
S4 0.02554(19) 0.02376(19) 0.01876(18) 0.00265(14) 0.00317(14) -0.00058(15)
N3 0.0212(6) 0.0172(6) 0.0192(6) 0.0040(5) 0.0012(5) 0.0006(5)
N4 0.0203(6) 0.0197(6) 0.0183(6) 0.0018(5) 0.0000(5) 0.0019(5)
C46 0.0193(7) 0.0191(7) 0.0177(7) 0.0024(6) 0.0011(6) 0.0033(6)
C47 0.0197(7) 0.0188(7) 0.0165(7) 0.0015(6) 0.0009(6) 0.0035(6)
C48 0.0186(7) 0.0184(7) 0.0184(7) 0.0005(6) 0.0001(6) 0.0025(6)
C49 0.0179(7) 0.0200(7) 0.0198(7) 0.0015(6) 0.0015(6) -0.0005(6)
C50 0.0202(7) 0.0171(7) 0.0225(8) 0.0017(6) 0.0013(6) 0.0011(6)
C51 0.0218(7) 0.0208(7) 0.0197(7) 0.0037(6) -0.0002(6) 0.0016(6)
C52 0.0187(7) 0.0205(7) 0.0214(7) 0.0000(6) 0.0023(6) -0.0009(6)
C53 0.0251(8) 0.0171(7) 0.0257(8) 0.0021(6) 0.0006(6) -0.0003(6)
C54 0.0258(8) 0.0196(7) 0.0216(8) 0.0035(6) -0.0019(6) 0.0015(6)
C55 0.0235(8) 0.0230(8) 0.0247(8) 0.0004(6) 0.0015(6) -0.0002(6)
C56 0.0211(7) 0.0198(7) 0.0213(7) 0.0033(6) 0.0020(6) -0.0013(6)
C57 0.0225(7) 0.0224(8) 0.0193(7) 0.0039(6) 0.0010(6) -0.0029(6)
C58 0.0246(8) 0.0217(8) 0.0275(8) 0.0043(6) 0.0009(7) -0.0013(6)
C59 0.0244(8) 0.0273(9) 0.0348(9) 0.0094(7) 0.0005(7) 0.0013(7)
C60 0.0239(8) 0.0362(10) 0.0283(9) 0.0126(7) -0.0052(7) -0.0038(7)
C61 0.0297(9) 0.0330(9) 0.0215(8) 0.0043(7) -0.0023(7) -0.0062(7)
C62 0.0250(8) 0.0255(8) 0.0208(8) 0.0047(6) 0.0012(6) -0.0049(6)
C63 0.0162(7) 0.0186(7) 0.0197(7) 0.0025(6) -0.0014(6) 0.0003(6)
C64 0.0215(7) 0.0210(7) 0.0191(7) -0.0004(6) 0.0027(6) 0.0019(6)
C65 0.0223(7) 0.0167(7) 0.0244(8) 0.0008(6) 0.0015(6) 0.0009(6)
C66 0.0178(7) 0.0192(7) 0.0202(7) 0.0027(6) 0.0004(6) 0.0010(6)
C67 0.0206(7) 0.0205(7) 0.0187(7) -0.0008(6) 0.0012(6) 0.0026(6)
C68 0.0206(7) 0.0172(7) 0.0200(7) -0.0002(6) -0.0010(6) 0.0018(6)
C69 0.0214(7) 0.0211(7) 0.0233(8) 0.0013(6) 0.0026(6) 0.0013(6)
C70 0.0186(7) 0.0177(7) 0.0230(7) 0.0011(6) 0.0013(6) 0.0040(6)
C71 0.0181(7) 0.0178(7) 0.0230(8) 0.0026(6) 0.0039(6) 0.0043(6)
C72 0.0234(8) 0.0238(8) 0.0207(7) 0.0034(6) 0.0031(6) 0.0042(6)
C73 0.0244(8) 0.0246(8) 0.0228(8) -0.0012(6) -0.0005(6) 0.0023(6)
C74 0.0209(7) 0.0209(8) 0.0303(9) 0.0001(6) 0.0019(6) 0.0005(6)
C75 0.0201(7) 0.0212(7) 0.0255(8) 0.0050(6) 0.0052(6) 0.0019(6)
C76 0.0203(7) 0.0208(7) 0.0205(7) 0.0022(6) 0.0032(6) 0.0042(6)
C77 0.0203(7) 0.0181(7) 0.0191(7) 0.0019(6) -0.0003(6) -0.0013(6)
C78 0.0220(7) 0.0199(7) 0.0195(7) 0.0024(6) 0.0000(6) 0.0007(6)
C79 0.0288(8) 0.0269(8) 0.0213(8) 0.0026(6) 0.0010(6) 0.0072(7)
C80 0.0313(9) 0.0341(9) 0.0292(9) -0.0007(7) 0.0018(7) 0.0133(8)
C81 0.0299(9) 0.0320(9) 0.0366(10) 0.0072(8) -0.0055(8) 0.0105(7)
C82 0.0298(9) 0.0374(10) 0.0244(8) 0.0103(7) -0.0038(7) 0.0056(7)
C83 0.0244(8) 0.0298(9) 0.0212(8) 0.0044(6) -0.0011(6) 0.0019(7)
C84 0.0299(9) 0.0455(11) 0.0167(8) 0.0032(7) -0.0001(7) 0.0043(8)
C85 0.0257(8) 0.0369(9) 0.0230(8) -0.0014(7) 0.0038(7) 0.0024(7)
C86 0.0353(10) 0.0507(12) 0.0269(9) -0.0043(8) 0.0081(8) 0.0047(9)
C87 0.0351(10) 0.0458(12) 0.0405(11) -0.0095(9) 0.0149(9) 0.0082(9)
C88 0.0274(9) 0.0313(9) 0.0467(11) 0.0002(8) 0.0093(8) 0.0091(7)
C89 0.0254(8) 0.0246(8) 0.0329(9) 0.0038(7) 0.0038(7) 0.0039(7)
C90 0.0202(7) 0.0220(7) 0.0237(8) 0.0012(6) 0.0019(6) -0.0011(6)

loop_
_atom_type_symbol
_atom_type_description
_atom_type_scat_dispersion_real
_atom_type_scat_dispersion_imag
_atom_type_scat_source
C C 0.0181 0.0091 'International Tables Vol C Tables 4.2.6.8 and 6.1.1.4'
H H 0.0000 0.0000 'International Tables Vol C Tables 4.2.6.8 and 6.1.1.4'
N N 0.0311 0.0180 'International Tables Vol C Tables 4.2.6.8 and 6.1.1.4'
S S 0.3331 0.5567 'International Tables Vol C Tables 4.2.6.8 and 6.1.1.4'

loop_
_exptl_crystal_face_index_h
_exptl_crystal_face_index_k
_exptl_crystal_face_index_l
_exptl_crystal_face_perp_dist
1 1 0 0.0450
-1 -1 0 0.0469
6 -5 -8 0.0747
-7 4 7 0.0271
4 6 -8 0.0479
-3 -6 8 0.0398
-2 1 -15 0.0267
2 0 15 0.0253
3 3 12 0.0294
7 -3 0 0.0745
1 2 -16 0.0375
-1 -2 -15 0.0333

loop_
_geom_angle_atom_site_label_1
_geom_angle_atom_site_label_2
_geom_angle_atom_site_label_3
_geom_angle
_geom_angle_site_symmetry_1
_geom_angle_site_symmetry_3
_geom_angle_publ_flag
C10 S1 C17 91.24(8) . . ?
C24 S2 C31 90.78(8) . . ?
C1 N1 H1 128.3(15) . . ?
C3 N1 H1 123.3(15) . . ?
C3 N1 C1 108.42(13) . . ?
C3 N2 C2 105.87(13) . . ?
N1 C1 C2 104.85(13) . . ?
N1 C1 C4 121.06(14) . . ?
C2 C1 C4 133.76(14) . . ?
N2 C2 C18 120.09(14) . . ?
C1 C2 N2 109.67(13) . . ?
C1 C2 C18 130.18(14) . . ?
N1 C3 C32 121.72(14) . . ?
N2 C3 N1 111.19(13) . . ?
N2 C3 C32 127.09(14) . . ?
C5 C4 C1 120.99(14) . . ?
C5 C4 C9 117.98(14) . . ?
C9 C4 C1 120.90(14) . . ?
C4 C5 H5 119.4 . . ?
C6 C5 C4 121.21(15) . . ?
C6 C5 H5 119.4 . . ?
C5 C6 H6 119.5 . . ?
C5 C6 C7 120.94(15) . . ?
C7 C6 H6 119.5 . . ?
C6 C7 C8 117.74(15) . . ?
C6 C7 C11 121.90(15) . . ?
C8 C7 C11 120.29(14) . . ?
C7 C8 H8 119.3 . . ?
C9 C8 C7 121.31(15) . . ?
C9 C8 H8 119.3 . . ?
C4 C9 H9 119.7 . . ?
C8 C9 C4 120.68(15) . . ?
C8 C9 H9 119.7 . . ?
S1 C10 H10 123.1 . . ?
C11 C10 S1 113.86(13) . . ?
C11 C10 H10 123.1 . . ?
C10 C11 C7 123.65(15) . . ?
C10 C11 C12 111.55(15) . . ?
C12 C11 C7 124.67(14) . . ?
C13 C12 C11 130.31(15) . . ?
C13 C12 C17 117.75(16) . . ?
C17 C12 C11 111.88(15) . . ?
C12 C13 H13 120.1 . . ?
C14 C13 C12 119.78(15) . . ?
C14 C13 H13 120.1 . . ?
C13 C14 H14 119.3 . . ?
C13 C14 C15 121.30(17) . . ?
C15 C14 H14 119.3 . . ?
C14 C15 H15 119.8 . . ?
C16 C15 C14 120.41(17) . . ?
C16 C15 H15 119.8 . . ?
C15 C16 H16 120.8 . . ?
C15 C16 C17 118.40(16) . . ?
C17 C16 H16 120.8 . . ?
C12 C17 S1 111.46(13) . . ?
C16 C17 S1 126.16(13) . . ?
C16 C17 C12 122.35(16) . . ?
C19 C18 C2 120.83(14) . . ?
C19 C18 C23 118.33(14) . . ?
C23 C18 C2 120.74(14) . . ?
C18 C19 H19 119.5 . . ?
C20 C19 C18 120.95(15) . . ?
C20 C19 H19 119.5 . . ?
C19 C20 H20 119.6 . . ?
C19 C20 C21 120.81(15) . . ?
C21 C20 H20 119.6 . . ?
C20 C21 C22 118.06(15) . . ?
C20 C21 C25 122.33(15) . . ?
C22 C21 C25 119.58(14) . . ?
C21 C22 H22 119.5 . . ?
C23 C22 C21 121.00(15) . . ?
C23 C22 H22 119.5 . . ?
C18 C23 H23 119.6 . . ?
C22 C23 C18 120.78(15) . . ?
C22 C23 H23 119.6 . . ?
S2 C24 H24 122.7 . . ?
C25 C24 S2 114.50(13) . . ?
C25 C24 H24 122.7 . . ?
C24 C25 C21 123.54(15) . . ?
C24 C25 C26 111.26(15) . . ?
C26 C25 C21 124.99(15) . . ?
C27 C26 C25 129.95(15) . . ?
C27 C26 C31 118.22(15) . . ?
C31 C26 C25 111.77(14) . . ?
C26 C27 H27 120.1 . . ?
C28 C27 C26 119.71(15) . . ?
C28 C27 H27 120.1 . . ?
C27 C28 H28 119.5 . . ?
C27 C28 C29 121.09(16) . . ?
C29 C28 H28 119.5 . . ?
C28 C29 H29 119.6 . . ?
C30 C29 C28 120.71(16) . . ?
C30 C29 H29 119.6 . . ?
C29 C30 H30 120.9 . . ?
C29 C30 C31 118.16(15) . . ?
C31 C30 H30 120.9 . . ?
C26 C31 S2 111.68(12) . . ?
C30 C31 S2 126.26(13) . . ?
C30 C31 C26 122.07(15) . . ?
C33 C32 C3 119.24(14) . . ?
C45 C32 C3 119.70(15) . . ?
C45 C32 C33 120.98(15) . . ?
C32 C33 C34 122.67(15) . . ?
C32 C33 C38 119.22(15) . . ?
C34 C33 C38 118.10(15) . . ?
C33 C34 H34 119.4 . . ?
C35 C34 C33 121.16(16) . . ?
C35 C34 H34 119.4 . . ?
C34 C35 H35 119.7 . . ?
C34 C35 C36 120.53(17) . . ?
C36 C35 H35 119.7 . . ?
C35 C36 H36 119.9 . . ?
C37 C36 C35 120.29(17) . . ?
C37 C36 H36 119.9 . . ?
C36 C37 H37 119.5 . . ?
C36 C37 C38 120.96(17) . . ?
C38 C37 H37 119.5 . . ?
C37 C38 C33 118.93(16) . . ?
C39 C38 C33 119.36(16) . . ?
C39 C38 C37 121.71(16) . . ?
C38 C39 H39 119.1 . . ?
C38 C39 C40 121.84(16) . . ?
C40 C39 H39 119.1 . . ?
C39 C40 C41 122.04(16) . . ?
C39 C40 C45 119.36(16) . . ?
C41 C40 C45 118.60(16) . . ?
C40 C41 H41 119.3 . . ?
C42 C41 C40 121.39(17) . . ?
C42 C41 H41 119.3 . . ?
C41 C42 H42 119.9 . . ?
C41 C42 C43 120.14(17) . . ?
C43 C42 H42 119.9 . . ?
C42 C43 H43 119.6 . . ?
C44 C43 C42 120.84(18) . . ?
C44 C43 H43 119.6 . . ?
C43 C44 H44 119.5 . . ?
C43 C44 C45 120.98(17) . . ?
C45 C44 H44 119.5 . . ?
C32 C45 C40 119.17(15) . . ?
C32 C45 C44 122.76(15) . . ?
C44 C45 C40 118.05(15) . . ?
C55 S3 C62 91.15(8) . . ?
C69 S4 C76 91.12(8) . . ?
C46 N3 H3 127.9(14) . . ?
C48 N3 H3 124.0(14) . . ?
C48 N3 C46 108.03(13) . . ?
C48 N4 C47 106.05(13) . . ?
N3 C46 C49 121.88(13) . . ?
C47 C46 N3 105.17(13) . . ?
C47 C46 C49 132.84(14) . . ?
N4 C47 C63 119.32(13) . . ?
C46 C47 N4 109.58(13) . . ?
C46 C47 C63 131.02(14) . . ?
N3 C48 C77 124.10(14) . . ?
N4 C48 N3 111.18(13) . . ?
N4 C48 C77 124.63(14) . . ?
C50 C49 C46 120.74(14) . . ?
C50 C49 C54 118.40(14) . . ?
C54 C49 C46 120.85(14) . . ?
C49 C50 H50 119.6 . . ?
C51 C50 C49 120.82(14) . . ?
C51 C50 H50 119.6 . . ?
C50 C51 H51 119.5 . . ?
C50 C51 C52 121.01(14) . . ?
C52 C51 H51 119.5 . . ?
C51 C52 C56 121.86(14) . . ?
C53 C52 C51 117.91(14) . . ?
C53 C52 C56 120.14(14) . . ?
C52 C53 H53 119.4 . . ?
C54 C53 C52 121.12(15) . . ?
C54 C53 H53 119.4 . . ?
C49 C54 H54 119.6 . . ?
C53 C54 C49 120.73(15) . . ?
C53 C54 H54 119.6 . . ?
S3 C55 H55 122.9 . . ?
C56 C55 S3 114.19(13) . . ?
C56 C55 H55 122.9 . . ?
C55 C56 C52 122.78(15) . . ?
C55 C56 C57 111.58(15) . . ?
C57 C56 C52 125.63(15) . . ?
C58 C57 C56 130.46(15) . . ?
C58 C57 C62 118.12(15) . . ?
C62 C57 C56 111.38(15) . . ?
C57 C58 H58 120.2 . . ?
C59 C58 C57 119.62(17) . . ?
C59 C58 H58 120.2 . . ?
C58 C59 H59 119.5 . . ?
C58 C59 C60 121.10(17) . . ?
C60 C59 H59 119.5 . . ?
C59 C60 H60 119.6 . . ?
C61 C60 C59 120.70(16) . . ?
C61 C60 H60 119.6 . . ?
C60 C61 H61 120.8 . . ?
C60 C61 C62 118.33(17) . . ?
C62 C61 H61 120.8 . . ?
C57 C62 S3 111.70(13) . . ?
C61 C62 S3 126.18(14) . . ?
C61 C62 C57 122.11(17) . . ?
C64 C63 C47 120.15(14) . . ?
C68 C63 C47 121.71(14) . . ?
C68 C63 C64 118.04(14) . . ?
C63 C64 H64 119.6 . . ?
C65 C64 C63 120.87(15) . . ?
C65 C64 H64 119.6 . . ?
C64 C65 H65 119.4 . . ?
C64 C65 C66 121.13(15) . . ?
C66 C65 H65 119.4 . . ?
C65 C66 C67 117.88(14) . . ?
C65 C66 C70 121.37(14) . . ?
C67 C66 C70 120.75(14) . . ?
C66 C67 H67 119.6 . . ?
C68 C67 C66 120.88(14) . . ?
C68 C67 H67 119.6 . . ?
C63 C68 H68 119.5 . . ?
C67 C68 C63 121.07(14) . . ?
C67 C68 H68 119.5 . . ?
S4 C69 H69 123.0 . . ?
C70 C69 S4 114.02(12) . . ?
C70 C69 H69 123.0 . . ?
C69 C70 C66 123.61(14) . . ?
C69 C70 C71 111.65(14) . . ?
C71 C70 C66 124.74(14) . . ?
C72 C71 C70 130.16(14) . . ?
C72 C71 C76 117.92(14) . . ?
C76 C71 C70 111.87(14) . . ?
C71 C72 H72 120.1 . . ?
C73 C72 C71 119.73(15) . . ?
C73 C72 H72 120.1 . . ?
C72 C73 H73 119.5 . . ?
C72 C73 C74 120.95(15) . . ?
C74 C73 H73 119.5 . . ?
C73 C74 H74 119.6 . . ?
C75 C74 C73 120.71(15) . . ?
C75 C74 H74 119.6 . . ?
C74 C75 H75 121.0 . . ?
C74 C75 C76 118.00(15) . . ?
C76 C75 H75 121.0 . . ?
C71 C76 S4 111.32(12) . . ?
C75 C76 S4 126.09(12) . . ?
C75 C76 C71 122.58(15) . . ?
C78 C77 C48 118.38(14) . . ?
C90 C77 C48 120.42(14) . . ?
C90 C77 C78 121.18(14) . . ?
C77 C78 C79 122.47(15) . . ?
C77 C78 C83 118.97(15) . . ?
C79 C78 C83 118.56(15) . . ?
C78 C79 H79 119.5 . . ?
C80 C79 C78 120.94(16) . . ?
C80 C79 H79 119.5 . . ?
C79 C80 H80 119.8 . . ?
C79 C80 C81 120.34(17) . . ?
C81 C80 H80 119.8 . . ?
C80 C81 H81 119.7 . . ?
C82 C81 C80 120.59(16) . . ?
C82 C81 H81 119.7 . . ?
C81 C82 H82 119.4 . . ?
C81 C82 C83 121.13(16) . . ?
C83 C82 H82 119.4 . . ?
C82 C83 C78 118.40(16) . . ?
C84 C83 C78 119.41(16) . . ?
C84 C83 C82 122.18(16) . . ?
C83 C84 H84 119.1 . . ?
C85 C84 C83 121.76(16) . . ?
C85 C84 H84 119.1 . . ?
C84 C85 C86 122.01(17) . . ?
C84 C85 C90 119.17(16) . . ?
C86 C85 C90 118.81(17) . . ?
C85 C86 H86 119.4 . . ?
C87 C86 C85 121.24(19) . . ?
C87 C86 H86 119.4 . . ?
C86 C87 H87 120.0 . . ?
C86 C87 C88 120.06(18) . . ?
C88 C87 H87 120.0 . . ?
C87 C88 H88 119.5 . . ?
C89 C88 C87 120.92(18) . . ?
C89 C88 H88 119.5 . . ?
C88 C89 H89 119.4 . . ?
C88 C89 C90 121.16(17) . . ?
C90 C89 H89 119.4 . . ?
C77 C90 C85 119.42(15) . . ?
C77 C90 C89 122.84(15) . . ?
C89 C90 C85 117.74(16) . . ?

loop_
_geom_bond_atom_site_label_1
_geom_bond_atom_site_label_2
_geom_bond_distance
_geom_bond_site_symmetry_2
_geom_bond_publ_flag
S1 C10 1.7308(17) . ?
S1 C17 1.7320(18) . ?
S2 C24 1.7255(17) . ?
S2 C31 1.7369(17) . ?
N1 H1 0.88(2) . ?
N1 C1 1.3816(19) . ?
N1 C3 1.351(2) . ?
N2 C2 1.389(2) . ?
N2 C3 1.323(2) . ?
C1 C2 1.384(2) . ?
C1 C4 1.467(2) . ?
C2 C18 1.472(2) . ?
C3 C32 1.484(2) . ?
C4 C5 1.396(2) . ?
C4 C9 1.397(2) . ?
C5 H5 0.9500 . ?
C5 C6 1.388(2) . ?
C6 H6 0.9500 . ?
C6 C7 1.395(2) . ?
C7 C8 1.399(2) . ?
C7 C11 1.482(2) . ?
C8 H8 0.9500 . ?
C8 C9 1.389(2) . ?
C9 H9 0.9500 . ?
C10 H10 0.9500 . ?
C10 C11 1.362(2) . ?
C11 C12 1.448(2) . ?
C12 C13 1.405(2) . ?
C12 C17 1.412(2) . ?
C13 H13 0.9500 . ?
C13 C14 1.379(2) . ?
C14 H14 0.9500 . ?
C14 C15 1.403(3) . ?
C15 H15 0.9500 . ?
C15 C16 1.375(3) . ?
C16 H16 0.9500 . ?
C16 C17 1.397(2) . ?
C18 C19 1.395(2) . ?
C18 C23 1.396(2) . ?
C19 H19 0.9500 . ?
C19 C20 1.387(2) . ?
C20 H20 0.9500 . ?
C20 C21 1.398(2) . ?
C21 C22 1.400(2) . ?
C21 C25 1.477(2) . ?
C22 H22 0.9500 . ?
C22 C23 1.385(2) . ?
C23 H23 0.9500 . ?
C24 H24 0.9500 . ?
C24 C25 1.358(2) . ?
C25 C26 1.450(2) . ?
C26 C27 1.404(2) . ?
C26 C31 1.408(2) . ?
C27 H27 0.9500 . ?
C27 C28 1.376(2) . ?
C28 H28 0.9500 . ?
C28 C29 1.399(2) . ?
C29 H29 0.9500 . ?
C29 C30 1.379(2) . ?
C30 H30 0.9500 . ?
C30 C31 1.396(2) . ?
C32 C33 1.408(2) . ?
C32 C45 1.407(2) . ?
C33 C34 1.428(2) . ?
C33 C38 1.437(2) . ?
C34 H34 0.9500 . ?
C34 C35 1.359(3) . ?
C35 H35 0.9500 . ?
C35 C36 1.429(3) . ?
C36 H36 0.9500 . ?
C36 C37 1.353(3) . ?
C37 H37 0.9500 . ?
C37 C38 1.431(3) . ?
C38 C39 1.391(3) . ?
C39 H39 0.9500 . ?
C39 C40 1.395(3) . ?
C40 C41 1.429(3) . ?
C40 C45 1.436(2) . ?
C41 H41 0.9500 . ?
C41 C42 1.351(3) . ?
C42 H42 0.9500 . ?
C42 C43 1.419(3) . ?
C43 H43 0.9500 . ?
C43 C44 1.358(3) . ?
C44 H44 0.9500 . ?
C44 C45 1.431(2) . ?
S3 C55 1.7245(17) . ?
S3 C62 1.7282(19) . ?
S4 C69 1.7316(16) . ?
S4 C76 1.7407(16) . ?
N3 H3 0.93(2) . ?
N3 C46 1.3854(19) . ?
N3 C48 1.353(2) . ?
N4 C47 1.3874(19) . ?
N4 C48 1.323(2) . ?
C46 C47 1.380(2) . ?
C46 C49 1.466(2) . ?
C47 C63 1.472(2) . ?
C48 C77 1.483(2) . ?
C49 C50 1.397(2) . ?
C49 C54 1.399(2) . ?
C50 H50 0.9500 . ?
C50 C51 1.387(2) . ?
C51 H51 0.9500 . ?
C51 C52 1.402(2) . ?
C52 C53 1.400(2) . ?
C52 C56 1.478(2) . ?
C53 H53 0.9500 . ?
C53 C54 1.388(2) . ?
C54 H54 0.9500 . ?
C55 H55 0.9500 . ?
C55 C56 1.358(2) . ?
C56 C57 1.449(2) . ?
C57 C58 1.399(2) . ?
C57 C62 1.416(2) . ?
C58 H58 0.9500 . ?
C58 C59 1.385(2) . ?
C59 H59 0.9500 . ?
C59 C60 1.404(3) . ?
C60 H60 0.9500 . ?
C60 C61 1.371(3) . ?
C61 H61 0.9500 . ?
C61 C62 1.399(2) . ?
C63 C64 1.400(2) . ?
C63 C68 1.395(2) . ?
C64 H64 0.9500 . ?
C64 C65 1.386(2) . ?
C65 H65 0.9500 . ?
C65 C66 1.397(2) . ?
C66 C67 1.401(2) . ?
C66 C70 1.479(2) . ?
C67 H67 0.9500 . ?
C67 C68 1.388(2) . ?
C68 H68 0.9500 . ?
C69 H69 0.9500 . ?
C69 C70 1.356(2) . ?
C70 C71 1.453(2) . ?
C71 C72 1.403(2) . ?
C71 C76 1.409(2) . ?
C72 H72 0.9500 . ?
C72 C73 1.382(2) . ?
C73 H73 0.9500 . ?
C73 C74 1.402(2) . ?
C74 H74 0.9500 . ?
C74 C75 1.379(2) . ?
C75 H75 0.9500 . ?
C75 C76 1.393(2) . ?
C77 C78 1.405(2) . ?
C77 C90 1.401(2) . ?
C78 C79 1.426(2) . ?
C78 C83 1.435(2) . ?
C79 H79 0.9500 . ?
C79 C80 1.361(2) . ?
C80 H80 0.9500 . ?
C80 C81 1.420(3) . ?
C81 H81 0.9500 . ?
C81 C82 1.354(3) . ?
C82 H82 0.9500 . ?
C82 C83 1.427(2) . ?
C83 C84 1.397(3) . ?
C84 H84 0.9500 . ?
C84 C85 1.391(3) . ?
C85 C86 1.430(3) . ?
C85 C90 1.436(2) . ?
C86 H86 0.9500 . ?
C86 C87 1.352(3) . ?
C87 H87 0.9500 . ?
C87 C88 1.416(3) . ?
C88 H88 0.9500 . ?
C88 C89 1.358(3) . ?
C89 H89 0.9500 . ?
C89 C90 1.430(2) . ?

loop_
_geom_torsion_atom_site_label_1
_geom_torsion_atom_site_label_2
_geom_torsion_atom_site_label_3
_geom_torsion_atom_site_label_4
_geom_torsion
_geom_torsion_site_symmetry_1
_geom_torsion_site_symmetry_2
_geom_torsion_site_symmetry_3
_geom_torsion_site_symmetry_4
_geom_torsion_publ_flag
S1 C10 C11 C7 175.20(12) . . . . ?
S1 C10 C11 C12 -0.74(17) . . . . ?
S2 C24 C25 C21 -173.88(13) . . . . ?
S2 C24 C25 C26 1.0(2) . . . . ?
N1 C1 C2 N2 -1.09(17) . . . . ?
N1 C1 C2 C18 176.00(16) . . . . ?
N1 C1 C4 C5 145.76(16) . . . . ?
N1 C1 C4 C9 -30.1(2) . . . . ?
N1 C3 C32 C33 68.9(2) . . . . ?
N1 C3 C32 C45 -107.98(18) . . . . ?
N2 C2 C18 C19 -41.4(2) . . . . ?
N2 C2 C18 C23 134.77(16) . . . . ?
N2 C3 C32 C33 -111.23(19) . . . . ?
N2 C3 C32 C45 71.9(2) . . . . ?
C1 N1 C3 N2 -0.66(18) . . . . ?
C1 N1 C3 C32 179.23(14) . . . . ?
C1 C2 C18 C19 141.80(18) . . . . ?
C1 C2 C18 C23 -42.1(3) . . . . ?
C1 C4 C5 C6 -173.78(15) . . . . ?
C1 C4 C9 C8 173.12(15) . . . . ?
C2 N2 C3 N1 -0.03(18) . . . . ?
C2 N2 C3 C32 -179.91(16) . . . . ?
C2 C1 C4 C5 -26.5(3) . . . . ?
C2 C1 C4 C9 157.62(17) . . . . ?
C2 C18 C19 C20 176.09(16) . . . . ?
C2 C18 C23 C22 -174.09(15) . . . . ?
C3 N1 C1 C2 1.05(17) . . . . ?
C3 N1 C1 C4 -173.18(14) . . . . ?
C3 N2 C2 C1 0.72(18) . . . . ?
C3 N2 C2 C18 -176.72(14) . . . . ?
C3 C32 C33 C34 4.8(2) . . . . ?
C3 C32 C33 C38 -176.60(14) . . . . ?
C3 C32 C45 C40 174.48(15) . . . . ?
C3 C32 C45 C44 -4.0(2) . . . . ?
C4 C1 C2 N2 172.06(16) . . . . ?
C4 C1 C2 C18 -10.8(3) . . . . ?
C4 C5 C6 C7 1.2(3) . . . . ?
C5 C4 C9 C8 -2.9(2) . . . . ?
C5 C6 C7 C8 -3.8(2) . . . . ?
C5 C6 C7 C11 172.86(15) . . . . ?
C6 C7 C8 C9 3.2(2) . . . . ?
C6 C7 C11 C10 144.33(17) . . . . ?
C6 C7 C11 C12 -40.3(2) . . . . ?
C7 C8 C9 C4 0.2(2) . . . . ?
C7 C11 C12 C13 2.0(3) . . . . ?
C7 C11 C12 C17 -175.14(14) . . . . ?
C8 C7 C11 C10 -39.1(2) . . . . ?
C8 C7 C11 C12 136.34(16) . . . . ?
C9 C4 C5 C6 2.2(2) . . . . ?
C10 S1 C17 C12 0.03(12) . . . . ?
C10 S1 C17 C16 -178.17(15) . . . . ?
C10 C11 C12 C13 177.85(16) . . . . ?
C10 C11 C12 C17 0.76(19) . . . . ?
C11 C7 C8 C9 -173.57(15) . . . . ?
C11 C12 C13 C14 -178.15(16) . . . . ?
C11 C12 C17 S1 -0.44(17) . . . . ?
C11 C12 C17 C16 177.83(15) . . . . ?
C12 C13 C14 C15 1.0(3) . . . . ?
C13 C12 C17 S1 -177.94(12) . . . . ?
C13 C12 C17 C16 0.3(2) . . . . ?
C13 C14 C15 C16 0.1(3) . . . . ?
C14 C15 C16 C17 -1.0(3) . . . . ?
C15 C16 C17 S1 178.76(13) . . . . ?
C15 C16 C17 C12 0.7(2) . . . . ?
C17 S1 C10 C11 0.42(13) . . . . ?
C17 C12 C13 C14 -1.2(2) . . . . ?
C18 C19 C20 C21 -2.3(3) . . . . ?
C19 C18 C23 C22 2.1(2) . . . . ?
C19 C20 C21 C22 2.7(3) . . . . ?
C19 C20 C21 C25 -175.34(16) . . . . ?
C20 C21 C22 C23 -0.7(2) . . . . ?
C20 C21 C25 C24 -142.37(19) . . . . ?
C20 C21 C25 C26 43.5(3) . . . . ?
C21 C22 C23 C18 -1.7(2) . . . . ?
C21 C25 C26 C27 -3.0(3) . . . . ?
C21 C25 C26 C31 174.41(16) . . . . ?
C22 C21 C25 C24 39.7(3) . . . . ?
C22 C21 C25 C26 -134.51(17) . . . . ?
C23 C18 C19 C20 -0.1(3) . . . . ?
C24 S2 C31 C26 0.79(14) . . . . ?
C24 S2 C31 C30 -179.64(17) . . . . ?
C24 C25 C26 C27 -177.79(17) . . . . ?
C24 C25 C26 C31 -0.4(2) . . . . ?
C25 C21 C22 C23 177.40(15) . . . . ?
C25 C26 C27 C28 179.55(17) . . . . ?
C25 C26 C31 S2 -0.39(18) . . . . ?
C25 C26 C31 C30 -179.98(16) . . . . ?
C26 C27 C28 C29 -0.8(3) . . . . ?
C27 C26 C31 S2 177.36(12) . . . . ?
C27 C26 C31 C30 -2.2(2) . . . . ?
C27 C28 C29 C30 -0.8(3) . . . . ?
C28 C29 C30 C31 0.9(3) . . . . ?
C29 C30 C31 S2 -178.86(14) . . . . ?
C29 C30 C31 C26 0.7(3) . . . . ?
C31 S2 C24 C25 -1.05(15) . . . . ?
C31 C26 C27 C28 2.3(2) . . . . ?
C32 C33 C34 C35 177.32(16) . . . . ?
C32 C33 C38 C37 -177.02(16) . . . . ?
C32 C33 C38 C39 2.1(2) . . . . ?
C33 C32 C45 C40 -2.3(2) . . . . ?
C33 C32 C45 C44 179.17(16) . . . . ?
C33 C34 C35 C36 0.1(3) . . . . ?
C33 C38 C39 C40 -2.3(3) . . . . ?
C34 C33 C38 C37 1.6(2) . . . . ?
C34 C33 C38 C39 -179.25(16) . . . . ?
C34 C35 C36 C37 0.8(3) . . . . ?
C35 C36 C37 C38 -0.4(3) . . . . ?
C36 C37 C38 C33 -0.8(3) . . . . ?
C36 C37 C38 C39 -179.92(18) . . . . ?
C37 C38 C39 C40 176.76(17) . . . . ?
C38 C33 C34 C35 -1.3(2) . . . . ?
C38 C39 C40 C41 179.85(18) . . . . ?
C38 C39 C40 C45 0.2(3) . . . . ?
C39 C40 C41 C42 179.65(19) . . . . ?
C39 C40 C45 C32 2.1(2) . . . . ?
C39 C40 C45 C44 -179.30(16) . . . . ?
C40 C41 C42 C43 0.1(3) . . . . ?
C41 C40 C45 C32 -177.52(16) . . . . ?
C41 C40 C45 C44 1.0(2) . . . . ?
C41 C42 C43 C44 0.1(3) . . . . ?
C42 C43 C44 C45 0.2(3) . . . . ?
C43 C44 C45 C32 177.66(17) . . . . ?
C43 C44 C45 C40 -0.8(3) . . . . ?
C45 C32 C33 C34 -178.35(15) . . . . ?
C45 C32 C33 C38 0.2(2) . . . . ?
C45 C40 C41 C42 -0.7(3) . . . . ?
S3 C55 C56 C52 178.32(12) . . . . ?
S3 C55 C56 C57 -0.56(18) . . . . ?
S4 C69 C70 C66 -178.96(12) . . . . ?
S4 C69 C70 C71 1.26(18) . . . . ?
N3 C46 C47 N4 0.48(17) . . . . ?
N3 C46 C47 C63 -176.08(15) . . . . ?
N3 C46 C49 C50 -140.28(16) . . . . ?
N3 C46 C49 C54 39.1(2) . . . . ?
N3 C48 C77 C78 -84.04(19) . . . . ?
N3 C48 C77 C90 97.71(19) . . . . ?
N4 C47 C63 C64 39.2(2) . . . . ?
N4 C47 C63 C68 -137.10(15) . . . . ?
N4 C48 C77 C78 92.00(19) . . . . ?
N4 C48 C77 C90 -86.3(2) . . . . ?
C46 N3 C48 N4 -0.09(18) . . . . ?
C46 N3 C48 C77 176.42(14) . . . . ?
C46 C47 C63 C64 -144.49(17) . . . . ?
C46 C47 C63 C68 39.2(2) . . . . ?
C46 C49 C50 C51 179.66(14) . . . . ?
C46 C49 C54 C53 -179.18(15) . . . . ?
C47 N4 C48 N3 0.38(17) . . . . ?
C47 N4 C48 C77 -176.10(14) . . . . ?
C47 C46 C49 C50 35.4(3) . . . . ?
C47 C46 C49 C54 -145.28(18) . . . . ?
C47 C63 C64 C65 -173.96(14) . . . . ?
C47 C63 C68 C67 173.77(14) . . . . ?
C48 N3 C46 C47 -0.25(17) . . . . ?
C48 N3 C46 C49 176.46(14) . . . . ?
C48 N4 C47 C46 -0.53(17) . . . . ?
C48 N4 C47 C63 176.49(14) . . . . ?
C48 C77 C78 C79 1.2(2) . . . . ?
C48 C77 C78 C83 -178.72(14) . . . . ?
C48 C77 C90 C85 176.02(15) . . . . ?
C48 C77 C90 C89 -4.7(2) . . . . ?
C49 C46 C47 N4 -175.71(16) . . . . ?
C49 C46 C47 C63 7.7(3) . . . . ?
C49 C50 C51 C52 -0.7(2) . . . . ?
C50 C49 C54 C53 0.2(2) . . . . ?
C50 C51 C52 C53 0.6(2) . . . . ?
C50 C51 C52 C56 177.30(15) . . . . ?
C51 C52 C53 C54 -0.1(2) . . . . ?
C51 C52 C56 C55 -141.76(17) . . . . ?
C51 C52 C56 C57 37.0(2) . . . . ?
C52 C53 C54 C49 -0.3(3) . . . . ?
C52 C56 C57 C58 4.1(3) . . . . ?
C52 C56 C57 C62 -178.23(14) . . . . ?
C53 C52 C56 C55 34.9(2) . . . . ?
C53 C52 C56 C57 -146.38(16) . . . . ?
C54 C49 C50 C51 0.3(2) . . . . ?
C55 S3 C62 C57 0.08(13) . . . . ?
C55 S3 C62 C61 179.22(16) . . . . ?
C55 C56 C57 C58 -177.07(16) . . . . ?
C55 C56 C57 C62 0.61(19) . . . . ?
C56 C52 C53 C54 -176.88(15) . . . . ?
C56 C57 C58 C59 178.89(16) . . . . ?
C56 C57 C62 S3 -0.40(17) . . . . ?
C56 C57 C62 C61 -179.58(15) . . . . ?
C57 C58 C59 C60 -0.3(3) . . . . ?
C58 C57 C62 S3 177.60(12) . . . . ?
C58 C57 C62 C61 -1.6(2) . . . . ?
C58 C59 C60 C61 -0.5(3) . . . . ?
C59 C60 C61 C62 0.3(3) . . . . ?
C60 C61 C62 S3 -178.31(13) . . . . ?
C60 C61 C62 C57 0.7(2) . . . . ?
C62 S3 C55 C56 0.28(14) . . . . ?
C62 C57 C58 C59 1.3(2) . . . . ?
C63 C64 C65 C66 0.3(2) . . . . ?
C64 C63 C68 C67 -2.6(2) . . . . ?
C64 C65 C66 C67 -2.9(2) . . . . ?
C64 C65 C66 C70 176.82(15) . . . . ?
C65 C66 C67 C68 2.8(2) . . . . ?
C65 C66 C70 C69 140.41(17) . . . . ?
C65 C66 C70 C71 -39.9(2) . . . . ?
C66 C67 C68 C63 0.0(2) . . . . ?
C66 C70 C71 C72 -4.6(3) . . . . ?
C66 C70 C71 C76 178.28(14) . . . . ?
C67 C66 C70 C69 -39.8(2) . . . . ?
C67 C66 C70 C71 139.91(16) . . . . ?
C68 C63 C64 C65 2.5(2) . . . . ?
C69 S4 C76 C71 -0.91(12) . . . . ?
C69 S4 C76 C75 -179.74(15) . . . . ?
C69 C70 C71 C72 175.18(16) . . . . ?
C69 C70 C71 C76 -1.95(19) . . . . ?
C70 C66 C67 C68 -176.96(14) . . . . ?
C70 C71 C72 C73 -179.89(16) . . . . ?
C70 C71 C76 S4 1.77(17) . . . . ?
C70 C71 C76 C75 -179.36(14) . . . . ?
C71 C72 C73 C74 0.3(2) . . . . ?
C72 C71 C76 S4 -175.75(12) . . . . ?
C72 C71 C76 C75 3.1(2) . . . . ?
C72 C73 C74 C75 2.3(3) . . . . ?
C73 C74 C75 C76 -2.1(2) . . . . ?
C74 C75 C76 S4 178.08(13) . . . . ?
C74 C75 C76 C71 -0.6(2) . . . . ?
C76 S4 C69 C70 -0.22(13) . . . . ?
C76 C71 C72 C73 -2.9(2) . . . . ?
C77 C78 C79 C80 177.94(16) . . . . ?
C77 C78 C83 C82 -177.95(15) . . . . ?
C77 C78 C83 C84 2.8(2) . . . . ?
C78 C77 C90 C85 -2.2(2) . . . . ?
C78 C77 C90 C89 177.10(15) . . . . ?
C78 C79 C80 C81 0.6(3) . . . . ?
C78 C83 C84 C85 -2.4(3) . . . . ?
C79 C78 C83 C82 2.2(2) . . . . ?
C79 C78 C83 C84 -177.13(16) . . . . ?
C79 C80 C81 C82 1.1(3) . . . . ?
C80 C81 C82 C83 -1.1(3) . . . . ?
C81 C82 C83 C78 -0.6(3) . . . . ?
C81 C82 C83 C84 178.68(18) . . . . ?
C82 C83 C84 C85 178.36(18) . . . . ?
C83 C78 C79 C80 -2.2(3) . . . . ?
C83 C84 C85 C86 -179.82(18) . . . . ?
C83 C84 C85 C90 -0.3(3) . . . . ?
C84 C85 C86 C87 176.9(2) . . . . ?
C84 C85 C90 C77 2.6(3) . . . . ?
C84 C85 C90 C89 -176.73(16) . . . . ?
C85 C86 C87 C88 0.6(3) . . . . ?
C86 C85 C90 C77 -177.88(16) . . . . ?
C86 C85 C90 C89 2.8(2) . . . . ?
C86 C87 C88 C89 1.2(3) . . . . ?
C87 C88 C89 C90 -0.8(3) . . . . ?
C88 C89 C90 C77 179.55(16) . . . . ?
C88 C89 C90 C85 -1.2(3) . . . . ?
C90 C77 C78 C79 179.40(15) . . . . ?
C90 C77 C78 C83 -0.5(2) . . . . ?
C90 C85 C86 C87 -2.6(3) . . . . ?

loop_
_exptl_oxdiff_crystal_face_indexfrac_h
_exptl_oxdiff_crystal_face_indexfrac_k
_exptl_oxdiff_crystal_face_indexfrac_l
_exptl_oxdiff_crystal_face_x
_exptl_oxdiff_crystal_face_y
_exptl_oxdiff_crystal_face_z
0.9987 1.0005 -0.0031 0.1646 -0.0923 -0.0255
-0.9987 -1.0005 0.0031 -0.1646 0.0923 0.0255
5.9298 -4.9918 -7.7018 0.0709 -0.0445 -0.9965
-6.6445 3.6102 7.0912 -0.2411 0.1488 0.9590
3.7331 5.7506 -8.4058 0.9715 0.0762 -0.2246
-3.4995 -6.0739 8.1063 -0.9810 -0.0770 0.1783
-2.1746 0.9269 -14.8907 0.2289 0.9525 -0.2007
1.6316 -0.4172 15.2695 -0.2240 -0.9318 0.2855
2.8514 3.2492 12.3123 0.2699 -0.9124 0.3077
7.3216 -3.4540 -0.1888 0.1690 -0.5682 -0.8054
1.1622 1.6651 -15.6327 0.5417 0.7066 -0.4553
-1.0941 -1.9734 -14.9058 0.0229 0.8901 -0.4552

loop_
_smtbx_masks_void_nr
_smtbx_masks_void_average_x
_smtbx_masks_void_average_y
_smtbx_masks_void_average_z
_smtbx_masks_void_volume
_smtbx_masks_void_count_electrons
_smtbx_masks_void_content
1 0.177 -0.177 0.000 877.8 212.7 '5 CH2Cl2'
